data_2106985
loop_
_publ_author_name
'Horioka, K.'
'Morimoto, N.'
'Nishiguchi, M.'
'Horiuchi, H.'
'Wkaogi, M.'
'Akimoto, S.I.'

_publ_section_title
;
 Structure of Nickel Aluminosilicate (Phase V): A High-Pressure Phase
 Related to Spinel
;
_journal_name_full 'Acta Crystallographica B (24,1968-38,1982)'
_journal_page_first 638
_journal_page_last 640
_journal_volume 37
_journal_year 1981
_chemical_formula_sum 'Al2 Ni3 O8 Si'
_chemical_name_systematic 'Ni3 Al2 Si O8'
_space_group_IT_number 51
_symmetry_space_group_name_Hall '-P 2a 2a'
_symmetry_space_group_name_H-M 'P m m a'
_cell_angle_alpha 90
_cell_angle_beta 90
_cell_angle_gamma 90
_cell_formula_units_Z 3
_cell_length_a 5.661
_cell_length_b 8.59
_cell_length_c 8.097
_cell_volume 393.741
_citation_journal_id_ASTM ACBCAR
_cod_data_source_file Horioka_ACBCAR_1981_1299.cif
_cod_data_source_block Al2Ni3O8Si1
_cod_original_cell_volume 393.7408
_cod_original_formula_sum 'Al2 Ni3 O8 Si1'
_cod_database_code 2106985

loop_
_symmetry_equiv_pos_as_xyz
x,y,z
-x+1/2,-y,z
x+1/2,-y,-z
-x,y,-z
-x,-y,-z
x-1/2,y,-z
-x-1/2,y,z
x,-y,z

loop_
_atom_site_label
_atom_site_type_symbol
_atom_site_fract_x
_atom_site_fract_y
_atom_site_fract_z
_atom_site_occupancy
_atom_site_U_iso_or_equiv
O1 O-2 0.4943 0 0.25 1 0.0
Al3 Al+3 0.75 0.16555 0.2501 0.35 0.0
O3 O-2 0.25 0.169 0.501 1 0.0
Ni2 Ni+2 0.25 0.3256 0.1317 0.03 0.0
Ni4 Ni+2 0.5 0 0 0.8 0.0
Si2 Si+4 0.25 0.3256 0.1317 0.5 0.0
Ni3 Ni+2 0.75 0.1655 0.2501 0.65 0.0
O2 O-2 0.25 0.1737 -0.0018 1 0.0
O6 O-2 0.25 0.5 0.5209 1 0.0
Al4 Al+3 0.5 0 0 0.2 0.0
O5 O-2 0.25 0.5 0.0241 1 0.0
Ni1 Ni+2 0.25 0 0.3768 0.07 0.0
Si1 Si+4 0.25 0 0.3768 0.5 0.0
Al2 Al+3 0.25 0.3256 0.1317 0.47 0.0
Al1 Al+3 0.25 0 0.3768 0.43 0.0
Al6 Al+3 0.75 0.5 0.2204 0.14 0.0
Ni6 Ni+2 0.75 0.5 0.2224 0.86 0.0
Ni5 Ni+2 0.5 0.3332 0.5 0.7 0.0
Al5 Al+3 0.5 0.3332 0.5 0.3 0.0
O4 O-2 0.5001 0.3265 0.2497 1 0.0
